data_1558250
loop_
_publ_author_name
'Ding, Xiaodan'
'Unruh, Daniel K.'
'Groeneman , Ryan'
'Hutchins, Kristin M.'

_publ_section_title
;
 Controlling thermal expansion within mixed cocrystals by tuning molecular
 motion capability
;
_journal_name_full 'Chemical Science'
_journal_paper_doi 10.1039/D0SC02795B
_journal_year 2020
_chemical_formula_sum 'C16.45 H14.45 N3.55 O2'
_chemical_formula_weight 293.87
_space_group_IT_number 2
_space_group_name_Hall '-P 1'
_space_group_name_H-M_alt 'P -1'
_symmetry_cell_setting triclinic
_symmetry_Int_Tables_number 2
_symmetry_space_group_name_Hall '-P 1'
_symmetry_space_group_name_H-M 'P -1'
_atom_sites_solution_hydrogens geom
_atom_sites_solution_primary dual
_atom_sites_solution_secondary difmap
_audit_creation_date 2020-03-12T16:25:21-00:00
_audit_creation_method 'WinGX routine CIF_UPDATE'
_audit_update_record
;
2020-04-07 deposited with the CCDC.	2020-06-05 downloaded from the CCDC.
;
_cell_angle_alpha 93.8151(16)
_cell_angle_beta 106.4802(19)
_cell_angle_gamma 113.764(2)
_cell_formula_units_Z 2
_cell_length_a 8.00509(19)
_cell_length_b 9.78356(18)
_cell_length_c 10.8603(2)
_cell_measurement_reflns_used 13463
_cell_measurement_temperature 250(2)
_cell_measurement_theta_max 76.361
_cell_measurement_theta_min 4.323
_cell_volume 730.44(3)
_computing_cell_refinement 'CrysAlisPro 1.171.40.70a (Rigaku OD, 2020)'
_computing_data_collection 'CrysAlisPro 1.171.40.70a (Rigaku OD, 2020)'
_computing_data_reduction 'CrysAlisPro 1.171.40.70a (Rigaku OD, 2020)'
_computing_structure_refinement 'SHELXL-2018/3 (Sheldrick, 2018)'
_computing_structure_solution 'SHELXT 2014/5 (Sheldrick, 2014)'
_diffrn_ambient_environment N~2~
_diffrn_ambient_temperature 250(2)
_diffrn_detector 'Hybrid Pixel Array Detector'
_diffrn_detector_area_resol_mean 10
_diffrn_detector_type HyPix
_diffrn_measured_fraction_theta_full 0.998
_diffrn_measured_fraction_theta_max 0.969
_diffrn_measurement_device 'four-circle diffractometer'
_diffrn_measurement_device_type 'XtaLAB Synergy, Dualflex, HyPix'
_diffrn_measurement_method '\w scans'
_diffrn_orient_matrix_type 'CrysAlisPro convention (1999,Acta A55,543-557)'
_diffrn_orient_matrix_UB_11 -0.0285982
_diffrn_orient_matrix_UB_12 -0.165702
_diffrn_orient_matrix_UB_13 -0.0023322
_diffrn_orient_matrix_UB_21 -0.1009774
_diffrn_orient_matrix_UB_22 -0.0394227
_diffrn_orient_matrix_UB_23 -0.1499787
_diffrn_orient_matrix_UB_31 0.1974381
_diffrn_orient_matrix_UB_32 0.043628
_diffrn_orient_matrix_UB_33 -0.0188307
_diffrn_radiation_monochromator mirror
_diffrn_radiation_probe x-ray
_diffrn_radiation_type CuK\a
_diffrn_radiation_wavelength 1.54178
_diffrn_reflns_av_R_equivalents 0.0358
_diffrn_reflns_av_unetI/netI 0.0487
_diffrn_reflns_Laue_measured_fraction_full 0.998
_diffrn_reflns_Laue_measured_fraction_max 0.969
_diffrn_reflns_limit_h_max 10
_diffrn_reflns_limit_h_min -9
_diffrn_reflns_limit_k_max 12
_diffrn_reflns_limit_k_min -12
_diffrn_reflns_limit_l_max 13
_diffrn_reflns_limit_l_min -13
_diffrn_reflns_number 27550
_diffrn_reflns_point_group_measured_fraction_full 0.998
_diffrn_reflns_point_group_measured_fraction_max 0.969
_diffrn_reflns_theta_full 67.679
_diffrn_reflns_theta_max 77.243
_diffrn_reflns_theta_min 4.338
_diffrn_source 'micro-focus sealed X-ray tube'
_diffrn_source_type 'PhotonJet (Cu) X-ray Source'
_exptl_absorpt_coefficient_mu 0.742
_exptl_absorpt_correction_T_max 1
_exptl_absorpt_correction_T_min 0.661
_exptl_absorpt_correction_type gaussian
_exptl_absorpt_process_details
;
        CrysAlisPro 1.171.40.70a (Rigaku Oxford Diffraction, 2020)
Numerical absorption correction based on gaussian integration over
                        a multifaceted crystal model
        Empirical absorption correction using spherical harmonics,
 implemented in SCALE3 ABSPACK scaling algorithm.
;
_exptl_crystal_colour 'clear yellow'
_exptl_crystal_density_diffrn 1.336
_exptl_crystal_description plate
_exptl_crystal_F_000 308
_exptl_crystal_size_max 0.219
_exptl_crystal_size_mid 0.132
_exptl_crystal_size_min 0.056
_refine_diff_density_max 0.239
_refine_diff_density_min -0.18
_refine_diff_density_rms 0.036
_refine_ls_extinction_coef 0.0049(10)
_refine_ls_extinction_expression Fc^*^=kFc[1+0.001xFc^2^\l^3^/sin(2\q)]^-1/4^
_refine_ls_extinction_method 'SHELXL-2018/3 (Sheldrick 2018)'
_refine_ls_goodness_of_fit_ref 1.07
_refine_ls_hydrogen_treatment constr
_refine_ls_matrix_type full
_refine_ls_number_parameters 242
_refine_ls_number_reflns 3003
_refine_ls_number_restraints 306
_refine_ls_restrained_S_all 1.038
_refine_ls_R_factor_all 0.0455
_refine_ls_R_factor_gt 0.0412
_refine_ls_shift/su_max 0
_refine_ls_shift/su_mean 0
_refine_ls_structure_factor_coef Fsqd
_refine_ls_weighting_details 'w=1/[\s^2^(Fo^2^)+(0.0664P)^2^+0.0905P] where P=(Fo^2^+2Fc^2^)/3'
_refine_ls_weighting_scheme calc
_refine_ls_wR_factor_gt 0.116
_refine_ls_wR_factor_ref 0.1205
_reflns_Friedel_coverage 0
_reflns_number_gt 2641
_reflns_number_total 3003
_reflns_threshold_expression 'I > 2\s(I)'
_cod_data_source_file d0sc02795b2.cif
_cod_data_source_block A75_BE25_250
_cod_database_code 1558250
_shelx_estimated_absorpt_t_min 0.854
_shelx_estimated_absorpt_t_max 0.96
_shelx_shelxl_version_number 2018/3

loop_
_symmetry_equiv_pos_as_xyz
'x, y, z'
'-x, -y, -z'

loop_
_atom_site_label
_atom_site_type_symbol
_atom_site_fract_x
_atom_site_fract_y
_atom_site_fract_z
_atom_site_U_iso_or_equiv
_atom_site_adp_type
_atom_site_occupancy
_atom_site_site_symmetry_order
_atom_site_calc_flag
_atom_site_refinement_flags_posn
_atom_site_refinement_flags_adp
_atom_site_refinement_flags_occupancy
_atom_site_disorder_assembly
_atom_site_disorder_group
O1 O 0.16557(13) 0.15964(11) 0.31162(8) 0.0534(3) Uani 1 1 d . . . . .
H1 H 0.197807 0.186395 0.392255 0.08 Uiso 1 1 calc R U . . .
O2 O 0.82228(14) 0.22356(12) 0.43391(9) 0.0624(3) Uani 1 1 d . . . . .
H2A H 0.826747 0.261792 0.506027 0.094 Uiso 1 1 calc R U . . .
N1 N 0.26025(16) 0.24892(13) 0.57924(10) 0.0526(3) Uani 1 1 d . . . . .
N2A N 0.2136(19) 0.3763(7) 0.9430(8) 0.0458(9) Uani 0.707(3) 1 d D U P A 1
N3A N 0.2685(11) 0.5145(7) 0.9820(5) 0.0445(6) Uani 0.707(3) 1 d D U P A 1
C17 C 0.213(7) 0.381(3) 0.938(3) 0.047(3) Uani 0.225(3) 1 d D U P A 2
H17 H 0.155989 0.299639 0.976944 0.057 Uiso 0.225(3) 1 calc R U P A 2
C18 C 0.258(4) 0.519(3) 0.9978(17) 0.045(2) Uani 0.225(3) 1 d D U P A 2
H18 H 0.314616 0.600753 0.958757 0.054 Uiso 0.225(3) 1 calc DR U P A 2
N2B N 0.281(3) 0.475(2) 0.9293(17) 0.049(3) Uani 0.068(2) 1 d D U P A 3
N3B N 0.188(2) 0.403(2) 0.9964(17) 0.050(2) Uani 0.068(2) 1 d D U P A 3
N4 N 0.17640(15) 0.65015(12) 1.32797(10) 0.0504(3) Uani 1 1 d . . . . .
C1 C 0.31736(18) 0.15526(12) 0.28167(11) 0.0436(3) Uani 1 1 d . . . . .
C2 C 0.49305(18) 0.18963(13) 0.37755(11) 0.0448(3) Uani 1 1 d . . . . .
H2 H 0.508949 0.215435 0.466428 0.054 Uiso 1 1 calc R U . . .
C3 C 0.64631(19) 0.18621(13) 0.34311(12) 0.0473(3) Uani 1 1 d . . . . .
C4 C 0.6211(2) 0.14410(14) 0.21168(13) 0.0530(3) Uani 1 1 d . . . . .
H4 H 0.722579 0.138936 0.187475 0.064 Uiso 1 1 calc R U . . .
C5 C 0.4452(2) 0.11014(15) 0.11768(12) 0.0549(3) Uani 1 1 d . . . . .
H5 H 0.428557 0.082902 0.028861 0.066 Uiso 1 1 calc R U . . .
C6 C 0.2922(2) 0.11493(14) 0.15008(12) 0.0517(3) Uani 1 1 d . . . . .
H6 H 0.173394 0.091336 0.084361 0.062 Uiso 1 1 calc R U . . .
C7 C 0.3233(2) 0.39660(15) 0.62908(13) 0.0549(3) Uani 1 1 d . . . . .
H7 H 0.373026 0.46841 0.579833 0.066 Uiso 1 1 calc R U . . .
C8 C 0.3194(2) 0.44948(15) 0.74871(13) 0.0525(3) Uani 1 1 d . . . . .
H8 H 0.367145 0.554513 0.780784 0.063 Uiso 1 1 calc DR U . . .
C9 C 0.24290(17) 0.34322(14) 0.82035(11) 0.0458(3) Uani 1 1 d D . . . .
C10 C 0.18111(19) 0.19064(15) 0.77114(13) 0.0517(3) Uani 1 1 d . . . . .
H10 H 0.131886 0.116364 0.818623 0.062 Uiso 1 1 calc R U . . .
C11 C 0.1928(2) 0.14918(15) 0.65140(13) 0.0533(3) Uani 1 1 d . . . . .
H11 H 0.151117 0.045149 0.618863 0.064 Uiso 1 1 calc R U . . .
C12 C 0.23152(18) 0.55207(15) 1.10325(11) 0.0467(3) Uani 1 1 d D . . . .
C13 C 0.2867(2) 0.70374(15) 1.14685(13) 0.0544(3) Uani 1 1 d . . . . .
H13 H 0.343717 0.776734 1.100738 0.065 Uiso 1 1 calc R U . . .
C14 C 0.2578(2) 0.74759(15) 1.25864(13) 0.0555(3) Uani 1 1 d . . . . .
H14 H 0.29746 0.852027 1.287852 0.067 Uiso 1 1 calc R U . . .
C15 C 0.12132(19) 0.50218(15) 1.28518(12) 0.0511(3) Uani 1 1 d . . . . .
H15 H 0.063113 0.431858 1.332797 0.061 Uiso 1 1 calc R U . . .
C16 C 0.1460(2) 0.44758(15) 1.17389(13) 0.0516(3) Uani 1 1 d . . . . .
H16 H 0.106101 0.342717 1.146758 0.062 Uiso 1 1 calc R U . . .

loop_
_atom_site_aniso_label
_atom_site_aniso_U_11
_atom_site_aniso_U_22
_atom_site_aniso_U_33
_atom_site_aniso_U_23
_atom_site_aniso_U_13
_atom_site_aniso_U_12
O1 0.0505(5) 0.0638(6) 0.0441(5) 0.0068(4) 0.0172(4) 0.0234(4)
O2 0.0549(6) 0.0827(7) 0.0501(5) -0.0009(5) 0.0178(4) 0.0332(5)
N1 0.0507(6) 0.0629(6) 0.0459(6) 0.0060(5) 0.0191(5) 0.0259(5)
N2A 0.0534(13) 0.0476(13) 0.0391(14) 0.0067(11) 0.0174(12) 0.0241(12)
N3A 0.0518(13) 0.0457(12) 0.0398(14) 0.0054(11) 0.0240(11) 0.0199(9)
C17 0.053(4) 0.045(4) 0.043(4) 0.010(3) 0.018(3) 0.020(4)
C18 0.050(4) 0.045(3) 0.043(4) 0.009(3) 0.019(3) 0.021(3)
N2B 0.053(4) 0.048(4) 0.047(4) 0.005(4) 0.022(4) 0.020(4)
N3B 0.052(4) 0.050(4) 0.047(4) 0.008(4) 0.019(4) 0.020(4)
N4 0.0463(6) 0.0588(6) 0.0419(5) 0.0033(4) 0.0120(4) 0.0223(5)
C1 0.0507(6) 0.0384(5) 0.0407(6) 0.0076(4) 0.0183(5) 0.0168(5)
C2 0.0532(7) 0.0442(6) 0.0362(6) 0.0048(4) 0.0184(5) 0.0192(5)
C3 0.0526(7) 0.0449(6) 0.0442(6) 0.0049(5) 0.0186(5) 0.0207(5)
C4 0.0659(8) 0.0507(7) 0.0489(7) 0.0052(5) 0.0300(6) 0.0256(6)
C5 0.0744(9) 0.0516(7) 0.0393(6) 0.0048(5) 0.0247(6) 0.0253(6)
C6 0.0598(7) 0.0502(7) 0.0391(6) 0.0061(5) 0.0140(5) 0.0210(6)
C7 0.0566(8) 0.0578(7) 0.0534(7) 0.0146(6) 0.0252(6) 0.0233(6)
C8 0.0552(7) 0.0491(7) 0.0526(7) 0.0068(5) 0.0185(6) 0.0230(6)
C9 0.0427(6) 0.0561(7) 0.0399(6) 0.0060(5) 0.0127(5) 0.0246(5)
C10 0.0534(7) 0.0535(7) 0.0483(7) 0.0109(5) 0.0189(6) 0.0225(6)
C11 0.0541(7) 0.0513(7) 0.0510(7) 0.0030(5) 0.0165(6) 0.0219(6)
C12 0.0430(6) 0.0601(7) 0.0390(6) 0.0085(5) 0.0142(5) 0.0248(5)
C13 0.0542(7) 0.0547(7) 0.0505(7) 0.0123(6) 0.0198(6) 0.0190(6)
C14 0.0558(8) 0.0491(7) 0.0536(7) 0.0040(6) 0.0151(6) 0.0188(6)
C15 0.0500(7) 0.0578(7) 0.0457(6) 0.0134(5) 0.0172(5) 0.0229(6)
C16 0.0552(7) 0.0510(7) 0.0496(7) 0.0079(5) 0.0159(6) 0.0262(6)

loop_
_atom_type_symbol
_atom_type_description
_atom_type_scat_dispersion_real
_atom_type_scat_dispersion_imag
_atom_type_scat_source
C C 0.0181 0.0091 'International Tables Vol C Tables 4.2.6.8 and 6.1.1.4'
H H 0 0 'International Tables Vol C Tables 4.2.6.8 and 6.1.1.4'
N N 0.0311 0.018 'International Tables Vol C Tables 4.2.6.8 and 6.1.1.4'
O O 0.0492 0.0322 'International Tables Vol C Tables 4.2.6.8 and 6.1.1.4'

loop_
_exptl_crystal_face_index_h
_exptl_crystal_face_index_k
_exptl_crystal_face_index_l
_exptl_crystal_face_perp_dist
-1 6 -1 0.055
0 4 4 0.0525
0 -6 2 0.0757
3 -6 0 0.0674
5 -1 0 0.0887
5 0 -3 0.0947
0 0 7 0.026
0 0 -7 0.0283
-2 -3 -2 0.0761
-5 0 3 0.0919

loop_
_geom_angle_atom_site_label_1
_geom_angle_atom_site_label_2
_geom_angle_atom_site_label_3
_geom_angle
_geom_angle_site_symmetry_1
_geom_angle_site_symmetry_3
_geom_angle_publ_flag
C1 O1 H1 109.5 . . ?
C3 O2 H2A 109.5 . . ?
C11 N1 C7 117.21(11) . . ?
N3A N2A C9 112.9(5) . . ?
N2A N3A C12 114.5(4) . . ?
C18 C17 C9 126.2(19) . . ?
C18 C17 H17 116.9 . . ?
C9 C17 H17 116.9 . . ?
C12 C18 C17 125.8(17) . . ?
C12 C18 H18 117.1 . . ?
C17 C18 H18 117.1 . . ?
N3B N2B C9 101.3(18) . . ?
N2B N3B C12 97.0(16) . . ?
C14 N4 C15 117.41(11) . . ?
O1 C1 C2 121.97(10) . . ?
O1 C1 C6 118.01(11) . . ?
C2 C1 C6 120.02(11) . . ?
C1 C2 C3 120.39(10) . . ?
C1 C2 H2 119.8 . . ?
C3 C2 H2 119.8 . . ?
O2 C3 C2 122.09(10) . . ?
O2 C3 C4 118.11(11) . . ?
C2 C3 C4 119.79(12) . . ?
C5 C4 C3 118.95(12) . . ?
C5 C4 H4 120.5 . . ?
C3 C4 H4 120.5 . . ?
C4 C5 C6 121.98(11) . . ?
C4 C5 H5 119 . . ?
C6 C5 H5 119 . . ?
C5 C6 C1 118.84(12) . . ?
C5 C6 H6 120.6 . . ?
C1 C6 H6 120.6 . . ?
N1 C7 C8 123.69(12) . . ?
N1 C7 H7 118.2 . . ?
C8 C7 H7 118.2 . . ?
C7 C8 C9 118.12(12) . . ?
C7 C8 H8 120.9 . . ?
C9 C8 H8 120.9 . . ?
C10 C9 C8 118.69(11) . . ?
C10 C9 C17 117.5(11) . . ?
C8 C9 C17 123.7(11) . . ?
C10 C9 N2A 115.4(3) . . ?
C8 C9 N2A 125.9(3) . . ?
C10 C9 N2B 151.5(6) . . ?
C8 C9 N2B 89.8(6) . . ?
C11 C10 C9 118.87(12) . . ?
C11 C10 H10 120.6 . . ?
C9 C10 H10 120.6 . . ?
N1 C11 C10 123.37(12) . . ?
N1 C11 H11 118.3 . . ?
C10 C11 H11 118.3 . . ?
C18 C12 C13 115.8(11) . . ?
C18 C12 C16 125.6(11) . . ?
C13 C12 C16 118.54(12) . . ?
C13 C12 N3A 115.7(3) . . ?
C16 C12 N3A 125.7(3) . . ?
C13 C12 N3B 154.7(5) . . ?
C16 C12 N3B 86.4(5) . . ?
C12 C13 C14 119.16(12) . . ?
C12 C13 H13 120.4 . . ?
C14 C13 H13 120.4 . . ?
N4 C14 C13 123.52(12) . . ?
N4 C14 H14 118.2 . . ?
C13 C14 H14 118.2 . . ?
N4 C15 C16 123.06(12) . . ?
N4 C15 H15 118.5 . . ?
C16 C15 H15 118.5 . . ?
C15 C16 C12 118.30(12) . . ?
C15 C16 H16 120.9 . . ?
C12 C16 H16 120.9 . . ?

loop_
_geom_bond_atom_site_label_1
_geom_bond_atom_site_label_2
_geom_bond_distance
_geom_bond_site_symmetry_2
_geom_bond_publ_flag
O1 C1 1.3595(15) . ?
O1 H1 0.83 . ?
O2 C3 1.3562(16) . ?
O2 H2A 0.83 . ?
N1 C11 1.3323(18) . ?
N1 C7 1.3374(17) . ?
N2A N3A 1.240(4) . ?
N2A C9 1.455(5) . ?
N3A C12 1.483(3) . ?
C17 C18 1.321(10) . ?
C17 C9 1.414(19) . ?
C17 H17 0.94 . ?
C18 C12 1.265(9) . ?
C18 H18 0.94 . ?
N2B N3B 1.242(10) . ?
N2B C9 1.56(2) . ?
N3B C12 1.65(2) . ?
N4 C14 1.3317(18) . ?
N4 C15 1.3364(17) . ?
C1 C2 1.3845(17) . ?
C1 C6 1.3915(16) . ?
C2 C3 1.3921(17) . ?
C2 H2 0.94 . ?
C3 C4 1.3926(17) . ?
C4 C5 1.378(2) . ?
C4 H4 0.94 . ?
C5 C6 1.383(2) . ?
C5 H5 0.94 . ?
C6 H6 0.94 . ?
C7 C8 1.3795(18) . ?
C7 H7 0.94 . ?
C8 C9 1.3878(19) . ?
C8 H8 0.94 . ?
C9 C10 1.3811(17) . ?
C10 C11 1.3762(18) . ?
C10 H10 0.94 . ?
C11 H11 0.94 . ?
C12 C13 1.3714(19) . ?
C12 C16 1.3930(19) . ?
C13 C14 1.3720(19) . ?
C13 H13 0.94 . ?
C14 H14 0.94 . ?
C15 C16 1.3856(18) . ?
C15 H15 0.94 . ?
C16 H16 0.94 . ?

loop_
_geom_hbond_atom_site_label_D
_geom_hbond_atom_site_label_H
_geom_hbond_atom_site_label_A
_geom_hbond_distance_DH
_geom_hbond_distance_HA
_geom_hbond_distance_DA
_geom_hbond_angle_DHA
_geom_hbond_site_symmetry_A
_geom_hbond_publ_flag
O1 H1 N1 0.83 1.94 2.7684(14) 177.1 . yes
O2 H2A N4 0.83 1.96 2.7862(14) 177.1 2_667 yes
